data_7023876
loop_
_publ_author_name
'Ali, Muhammad Irshad'
'Rauf, Muhammad Khawar'
'Badshah, Amin'
'Kumar, Ish'
'Forsyth, Craig M.'
'Junk, Peter C.'
'Kedzierski, Lukasz'
'Andrews, Philip C.'

_publ_section_title
;
 Anti-leishmanial activity of heteroleptic organometallic Sb(v) compounds.
;
_journal_issue 48
_journal_name_full 'Dalton transactions (Cambridge, England : 2003)'
_journal_page_first 16733
_journal_page_last 16741
_journal_paper_doi 10.1039/c3dt51382c
_journal_volume 42
_journal_year 2013
_chemical_formula_moiety 'C36 H33 O4 Sb'
_chemical_formula_sum 'C36 H33 O4 Sb'
_chemical_formula_weight 651.37
_chemical_name_systematic
; 
 ? 
;
_space_group_IT_number 2
_symmetry_cell_setting triclinic
_symmetry_space_group_name_Hall '-P 1'
_symmetry_space_group_name_H-M 'P -1'
_atom_sites_solution_hydrogens geom
_atom_sites_solution_primary direct
_atom_sites_solution_secondary difmap
_audit_creation_method SHELXL-97
_cell_angle_alpha 68.481(2)
_cell_angle_beta 72.324(3)
_cell_angle_gamma 82.668(3)
_cell_formula_units_Z 2
_cell_length_a 10.4324(7)
_cell_length_b 11.6012(7)
_cell_length_c 13.6076(8)
_cell_measurement_reflns_used 9902
_cell_measurement_temperature 123(2)
_cell_measurement_theta_max 29.87
_cell_measurement_theta_min 2.54
_cell_volume 1459.53(16)
_computing_cell_refinement 'Bruker Apex2 v2.0 (Bruker AXS, 2005)'
_computing_data_collection 'Bruker Apex2 v2.0 (Bruker AXS, 2005)'
_computing_data_reduction 'Bruker Apex2 v2.0 (Bruker AXS, 2005)'
_computing_structure_refinement 'SHELXL-97 (Sheldrick, 1997)'
_computing_structure_solution 'SHELXS-97 (Sheldrick, 1990)'
_diffrn_ambient_temperature 123(2)
_diffrn_measured_fraction_theta_full 0.986
_diffrn_measured_fraction_theta_max 0.976
_diffrn_measurement_device_type 'Bruker X8 APEXII CCD'
_diffrn_measurement_method '\f and \w scans'
_diffrn_radiation_monochromator graphite
_diffrn_radiation_source 'fine-focus sealed tube'
_diffrn_radiation_type MoK\a
_diffrn_radiation_wavelength 0.71073
_diffrn_reflns_av_R_equivalents 0.0240
_diffrn_reflns_av_sigmaI/netI 0.0266
_diffrn_reflns_limit_h_max 14
_diffrn_reflns_limit_h_min -14
_diffrn_reflns_limit_k_max 16
_diffrn_reflns_limit_k_min -15
_diffrn_reflns_limit_l_max 19
_diffrn_reflns_limit_l_min -19
_diffrn_reflns_number 26389
_diffrn_reflns_theta_full 27.50
_diffrn_reflns_theta_max 29.90
_diffrn_reflns_theta_min 3.22
_diffrn_standards_number 0
_exptl_absorpt_coefficient_mu 0.985
_exptl_absorpt_correction_T_max 1.00
_exptl_absorpt_correction_T_min 0.857
_exptl_absorpt_correction_type multi-scan
_exptl_absorpt_process_details 'SADABS (Sheldrick, 1997)'
_exptl_crystal_colour colourless
_exptl_crystal_density_diffrn 1.482
_exptl_crystal_density_method 'not measured'
_exptl_crystal_description prism
_exptl_crystal_F_000 664
_exptl_crystal_size_max 0.25
_exptl_crystal_size_mid 0.20
_exptl_crystal_size_min 0.13
_refine_diff_density_max 0.471
_refine_diff_density_min -0.375
_refine_diff_density_rms 0.067
_refine_ls_extinction_method none
_refine_ls_goodness_of_fit_ref 1.054
_refine_ls_hydrogen_treatment constr
_refine_ls_matrix_type full
_refine_ls_number_parameters 372
_refine_ls_number_reflns 8252
_refine_ls_number_restraints 0
_refine_ls_restrained_S_all 1.054
_refine_ls_R_factor_all 0.0236
_refine_ls_R_factor_gt 0.0208
_refine_ls_shift/su_max 0.003
_refine_ls_shift/su_mean 0.000
_refine_ls_structure_factor_coef Fsqd
_refine_ls_weighting_details 'calc w=1/[\s^2^(Fo^2^)+(0.0167P)^2^+0.7779P] where P=(Fo^2^+2Fc^2^)/3'
_refine_ls_weighting_scheme calc
_refine_ls_wR_factor_gt 0.0473
_refine_ls_wR_factor_ref 0.0486
_reflns_number_gt 7682
_reflns_number_total 8253
_reflns_threshold_expression >2sigma(I)
_cod_data_source_file c3dt51382c.txt
_cod_data_source_block mx54_11
_cod_database_code 7023876

loop_
_symmetry_equiv_pos_as_xyz
'x, y, z'
'-x, -y, -z'

loop_
_atom_site_label
_atom_site_type_symbol
_atom_site_fract_x
_atom_site_fract_y
_atom_site_fract_z
_atom_site_U_iso_or_equiv
_atom_site_adp_type
_atom_site_occupancy
_atom_site_symmetry_multiplicity
_atom_site_calc_flag
_atom_site_refinement_flags
Sb1 Sb 0.816555(8) 0.805395(8) 0.726818(7) 0.01202(3) Uani 1 1 d .
O1 O 0.82291(10) 0.88475(9) 0.56070(8) 0.01534(19) Uani 1 1 d .
O2 O 0.60185(10) 0.91971(10) 0.61214(8) 0.0199(2) Uani 1 1 d .
O3 O 0.82913(10) 0.71863(9) 0.88982(8) 0.0174(2) Uani 1 1 d .
O4 O 0.62639(11) 0.76312(10) 0.98761(9) 0.0237(2) Uani 1 1 d .
C1 C 0.76380(14) 0.97008(13) 0.76066(11) 0.0158(3) Uani 1 1 d .
C2 C 0.63044(15) 1.00790(15) 0.79243(12) 0.0217(3) Uani 1 1 d .
H2 H 0.5602 0.9646 0.7907 0.026 Uiso 1 1 calc R
C3 C 0.60089(18) 1.10946(16) 0.82662(14) 0.0284(3) Uani 1 1 d .
H3 H 0.5100 1.1355 0.8493 0.034 Uiso 1 1 calc R
C4 C 0.70376(19) 1.17281(15) 0.82764(14) 0.0297(4) Uani 1 1 d .
H4 H 0.6831 1.2425 0.8509 0.036 Uiso 1 1 calc R
C5 C 0.83597(19) 1.13587(15) 0.79526(14) 0.0286(3) Uani 1 1 d .
H5 H 0.9060 1.1804 0.7957 0.034 Uiso 1 1 calc R
C6 C 0.86667(16) 1.03344(14) 0.76189(12) 0.0218(3) Uani 1 1 d .
H6 H 0.9576 1.0071 0.7401 0.026 Uiso 1 1 calc R
C7 C 1.02565(13) 0.77257(12) 0.67450(11) 0.0135(2) Uani 1 1 d .
C8 C 1.09964(14) 0.72498(13) 0.75156(11) 0.0173(3) Uani 1 1 d .
H8 H 1.0562 0.7085 0.8275 0.021 Uiso 1 1 calc R
C9 C 1.23664(15) 0.70193(14) 0.71660(12) 0.0206(3) Uani 1 1 d .
H9 H 1.2869 0.6701 0.7690 0.025 Uiso 1 1 calc R
C10 C 1.30119(14) 0.72480(14) 0.60607(12) 0.0208(3) Uani 1 1 d .
H10 H 1.3949 0.7078 0.5829 0.025 Uiso 1 1 calc R
C11 C 1.22829(15) 0.77256(14) 0.52972(12) 0.0210(3) Uani 1 1 d .
H11 H 1.2724 0.7889 0.4539 0.025 Uiso 1 1 calc R
C12 C 1.09107(14) 0.79674(13) 0.56319(11) 0.0176(3) Uani 1 1 d .
H12 H 1.0417 0.8298 0.5103 0.021 Uiso 1 1 calc R
C13 C 0.69518(13) 0.66277(12) 0.74740(11) 0.0146(2) Uani 1 1 d .
C14 C 0.58441(14) 0.62298(14) 0.83828(12) 0.0184(3) Uani 1 1 d .
H14 H 0.5604 0.6613 0.8924 0.022 Uiso 1 1 calc R
C15 C 0.50923(15) 0.52654(14) 0.84892(12) 0.0208(3) Uani 1 1 d .
H15 H 0.4333 0.4985 0.9108 0.025 Uiso 1 1 calc R
C16 C 0.54391(16) 0.47094(14) 0.77023(13) 0.0218(3) Uani 1 1 d .
H16 H 0.4921 0.4047 0.7783 0.026 Uiso 1 1 calc R
C17 C 0.65442(17) 0.51165(15) 0.67930(13) 0.0254(3) Uani 1 1 d .
H17 H 0.6779 0.4735 0.6251 0.031 Uiso 1 1 calc R
C18 C 0.73042(16) 0.60786(14) 0.66758(12) 0.0208(3) Uani 1 1 d .
H18 H 0.8061 0.6360 0.6054 0.025 Uiso 1 1 calc R
C19 C 0.70584(14) 0.92056(12) 0.54019(11) 0.0145(2) Uani 1 1 d .
C20 C 0.71226(14) 0.95679(13) 0.41993(11) 0.0165(3) Uani 1 1 d .
H20A H 0.6345 1.0114 0.4041 0.020 Uiso 1 1 calc R
H20B H 0.7958 1.0026 0.3732 0.020 Uiso 1 1 calc R
C21 C 0.70985(14) 0.84023(13) 0.39499(11) 0.0159(3) Uani 1 1 d .
C22 C 0.59137(15) 0.80754(14) 0.38653(12) 0.0206(3) Uani 1 1 d .
H22 H 0.5146 0.8611 0.3907 0.025 Uiso 1 1 calc R
C23 C 0.58548(18) 0.69655(16) 0.37194(13) 0.0267(3) Uani 1 1 d .
H23 H 0.5041 0.6740 0.3665 0.032 Uiso 1 1 calc R
C24 C 0.69659(19) 0.61828(15) 0.36519(12) 0.0274(3) Uani 1 1 d .
H24 H 0.6905 0.5418 0.3564 0.033 Uiso 1 1 calc R
C25 C 0.81744(17) 0.65007(14) 0.37114(12) 0.0237(3) Uani 1 1 d .
C26 C 0.82194(15) 0.76177(14) 0.38600(11) 0.0194(3) Uani 1 1 d .
H26 H 0.9037 0.7850 0.3901 0.023 Uiso 1 1 calc R
C27 C 0.9390(2) 0.56579(17) 0.36358(15) 0.0359(4) Uani 1 1 d .
H27A H 0.9821 0.5749 0.2864 0.054 Uiso 1 1 calc R
H27B H 0.9115 0.4797 0.4056 0.054 Uiso 1 1 calc R
H27C H 1.0026 0.5877 0.3938 0.054 Uiso 1 1 calc R
C28 C 0.74423(15) 0.73338(13) 0.97798(11) 0.0181(3) Uani 1 1 d .
C29 C 0.80417(17) 0.70504(18) 1.07367(12) 0.0284(4) Uani 1 1 d .
H29A H 0.7649 0.7644 1.1123 0.034 Uiso 1 1 calc R
H29B H 0.7766 0.6210 1.1262 0.034 Uiso 1 1 calc R
C30 C 0.95491(16) 0.71094(15) 1.04321(11) 0.0218(3) Uani 1 1 d .
C31 C 1.03296(19) 0.60412(16) 1.06804(13) 0.0291(4) Uani 1 1 d .
H31 H 0.9909 0.5259 1.1061 0.035 Uiso 1 1 calc R
C32 C 1.1715(2) 0.61038(17) 1.03792(14) 0.0326(4) Uani 1 1 d .
H32 H 1.2241 0.5367 1.0565 0.039 Uiso 1 1 calc R
C33 C 1.23355(17) 0.72281(17) 0.98117(13) 0.0282(3) Uani 1 1 d .
H33 H 1.3289 0.7261 0.9604 0.034 Uiso 1 1 calc R
C34 C 1.15838(15) 0.83169(15) 0.95384(12) 0.0216(3) Uani 1 1 d .
C35 C 1.01923(15) 0.82419(14) 0.98633(11) 0.0200(3) Uani 1 1 d .
H35 H 0.9665 0.8981 0.9694 0.024 Uiso 1 1 calc R
C36 C 1.22722(19) 0.95395(18) 0.89063(15) 0.0345(4) Uani 1 1 d .
H36A H 1.1613 1.0182 0.8670 0.052 Uiso 1 1 calc R
H36B H 1.2977 0.9478 0.8259 0.052 Uiso 1 1 calc R
H36C H 1.2676 0.9756 0.9377 0.052 Uiso 1 1 calc R

loop_
_atom_site_aniso_label
_atom_site_aniso_U_11
_atom_site_aniso_U_22
_atom_site_aniso_U_33
_atom_site_aniso_U_23
_atom_site_aniso_U_13
_atom_site_aniso_U_12
Sb1 0.01087(4) 0.01230(5) 0.01332(4) -0.00529(3) -0.00288(3) -0.00033(3)
O1 0.0143(4) 0.0160(5) 0.0159(4) -0.0046(4) -0.0061(4) 0.0007(4)
O2 0.0168(5) 0.0229(5) 0.0209(5) -0.0098(4) -0.0050(4) 0.0025(4)
O3 0.0185(5) 0.0194(5) 0.0137(4) -0.0059(4) -0.0033(4) -0.0010(4)
O4 0.0204(5) 0.0281(6) 0.0227(5) -0.0118(4) -0.0015(4) -0.0027(4)
C1 0.0188(6) 0.0140(6) 0.0158(6) -0.0066(5) -0.0054(5) 0.0014(5)
C2 0.0188(7) 0.0249(8) 0.0255(7) -0.0138(6) -0.0077(6) 0.0043(6)
C3 0.0308(8) 0.0312(9) 0.0300(8) -0.0188(7) -0.0139(7) 0.0142(7)
C4 0.0478(11) 0.0204(8) 0.0305(8) -0.0158(7) -0.0203(8) 0.0113(7)
C5 0.0382(9) 0.0207(8) 0.0347(9) -0.0130(7) -0.0158(7) -0.0027(7)
C6 0.0226(7) 0.0200(7) 0.0253(7) -0.0100(6) -0.0070(6) -0.0016(6)
C7 0.0120(6) 0.0117(6) 0.0168(6) -0.0052(5) -0.0036(5) -0.0004(5)
C8 0.0160(6) 0.0192(7) 0.0167(6) -0.0063(5) -0.0052(5) 0.0010(5)
C9 0.0170(7) 0.0225(7) 0.0225(7) -0.0067(6) -0.0083(5) 0.0026(6)
C10 0.0133(6) 0.0210(7) 0.0254(7) -0.0074(6) -0.0029(5) 0.0010(5)
C11 0.0158(6) 0.0250(8) 0.0187(6) -0.0072(6) -0.0007(5) 0.0001(6)
C12 0.0154(6) 0.0204(7) 0.0162(6) -0.0051(5) -0.0047(5) -0.0001(5)
C13 0.0145(6) 0.0133(6) 0.0163(6) -0.0042(5) -0.0062(5) 0.0006(5)
C14 0.0153(6) 0.0217(7) 0.0194(6) -0.0094(5) -0.0037(5) -0.0012(5)
C15 0.0163(6) 0.0224(7) 0.0228(7) -0.0068(6) -0.0036(5) -0.0052(6)
C16 0.0222(7) 0.0175(7) 0.0276(7) -0.0071(6) -0.0094(6) -0.0037(6)
C17 0.0321(8) 0.0218(8) 0.0253(7) -0.0129(6) -0.0041(6) -0.0052(6)
C18 0.0241(7) 0.0185(7) 0.0181(6) -0.0076(5) 0.0000(5) -0.0049(6)
C19 0.0162(6) 0.0106(6) 0.0192(6) -0.0061(5) -0.0077(5) 0.0009(5)
C20 0.0186(6) 0.0143(6) 0.0176(6) -0.0049(5) -0.0075(5) 0.0003(5)
C21 0.0194(6) 0.0154(6) 0.0122(6) -0.0039(5) -0.0047(5) -0.0006(5)
C22 0.0203(7) 0.0251(8) 0.0185(6) -0.0094(6) -0.0051(5) -0.0019(6)
C23 0.0295(8) 0.0307(9) 0.0255(7) -0.0143(7) -0.0067(6) -0.0079(7)
C24 0.0443(10) 0.0209(8) 0.0204(7) -0.0108(6) -0.0077(7) -0.0047(7)
C25 0.0346(9) 0.0211(7) 0.0151(6) -0.0073(6) -0.0075(6) 0.0057(6)
C26 0.0218(7) 0.0199(7) 0.0171(6) -0.0064(5) -0.0069(5) 0.0016(6)
C27 0.0499(11) 0.0301(9) 0.0316(9) -0.0170(7) -0.0165(8) 0.0180(8)
C28 0.0213(7) 0.0170(7) 0.0150(6) -0.0052(5) -0.0011(5) -0.0082(5)
C29 0.0255(8) 0.0443(10) 0.0151(6) -0.0091(7) -0.0023(6) -0.0119(7)
C30 0.0254(7) 0.0299(8) 0.0125(6) -0.0077(6) -0.0063(5) -0.0048(6)
C31 0.0447(10) 0.0236(8) 0.0204(7) -0.0053(6) -0.0122(7) -0.0046(7)
C32 0.0432(10) 0.0298(9) 0.0298(8) -0.0131(7) -0.0196(8) 0.0135(8)
C33 0.0230(8) 0.0414(10) 0.0269(8) -0.0180(7) -0.0117(6) 0.0068(7)
C34 0.0212(7) 0.0281(8) 0.0180(6) -0.0101(6) -0.0060(5) -0.0012(6)
C35 0.0212(7) 0.0230(7) 0.0166(6) -0.0070(5) -0.0072(5) 0.0016(6)
C36 0.0298(9) 0.0380(10) 0.0323(9) -0.0080(8) -0.0046(7) -0.0114(8)

loop_
_atom_type_symbol
_atom_type_description
_atom_type_scat_dispersion_real
_atom_type_scat_dispersion_imag
_atom_type_scat_source
C C 0.0033 0.0016 'International Tables Vol C Tables 4.2.6.8 and 6.1.1.4'
H H 0.0000 0.0000 'International Tables Vol C Tables 4.2.6.8 and 6.1.1.4'
O O 0.0106 0.0060 'International Tables Vol C Tables 4.2.6.8 and 6.1.1.4'
Sb Sb -0.5866 1.5461 'International Tables Vol C Tables 4.2.6.8 and 6.1.1.4'

loop_
_geom_angle_atom_site_label_1
_geom_angle_atom_site_label_2
_geom_angle_atom_site_label_3
_geom_angle
O1 Sb1 C1 95.36(5)
O1 Sb1 C13 90.81(4)
C1 Sb1 C13 130.18(5)
O1 Sb1 C7 87.14(4)
C1 Sb1 C7 114.55(5)
C13 Sb1 C7 115.11(5)
O1 Sb1 O3 174.48(4)
C1 Sb1 O3 87.92(5)
C13 Sb1 O3 90.46(5)
C7 Sb1 O3 87.46(5)
C19 O1 Sb1 115.56(8)
C28 O3 Sb1 126.25(9)
C6 C1 C2 120.66(13)
C6 C1 Sb1 116.98(11)
C2 C1 Sb1 122.00(11)
C3 C2 C1 119.37(15)
C4 C3 C2 119.92(15)
C5 C4 C3 120.67(15)
C4 C5 C6 119.90(16)
C1 C6 C5 119.48(15)
C12 C7 C8 119.44(12)
C12 C7 Sb1 120.45(10)
C8 C7 Sb1 120.11(10)
C9 C8 C7 119.72(13)
C8 C9 C10 120.75(13)
C11 C10 C9 119.58(13)
C10 C11 C12 120.46(13)
C11 C12 C7 120.05(13)
C18 C13 C14 120.84(13)
C18 C13 Sb1 117.68(10)
C14 C13 Sb1 121.48(10)
C15 C14 C13 119.07(13)
C16 C15 C14 120.50(13)
C15 C16 C17 120.09(14)
C18 C17 C16 120.04(14)
C17 C18 C13 119.45(13)
O2 C19 O1 122.84(12)
O2 C19 C20 123.58(13)
O1 C19 C20 113.52(12)
C21 C20 C19 108.74(11)
C22 C21 C26 119.12(14)
C22 C21 C20 119.36(13)
C26 C21 C20 121.43(13)
C23 C22 C21 119.73(15)
C24 C23 C22 120.66(15)
C23 C24 C25 120.75(15)
C24 C25 C26 118.00(15)
C24 C25 C27 121.18(15)
C26 C25 C27 120.81(16)
C21 C26 C25 121.71(15)
O4 C28 O3 125.13(13)
O4 C28 C29 120.69(13)
O3 C28 C29 114.15(13)
C30 C29 C28 115.50(12)
C31 C30 C35 118.54(15)
C31 C30 C29 120.94(15)
C35 C30 C29 120.49(15)
C32 C31 C30 120.48(16)
C33 C32 C31 120.28(16)
C32 C33 C34 120.75(16)
C35 C34 C33 118.32(15)
C35 C34 C36 121.34(15)
C33 C34 C36 120.34(15)
C34 C35 C30 121.61(15)

loop_
_geom_bond_atom_site_label_1
_geom_bond_atom_site_label_2
_geom_bond_distance
Sb1 O1 2.0880(9)
Sb1 C1 2.0949(14)
Sb1 C13 2.0974(14)
Sb1 C7 2.1105(13)
Sb1 O3 2.1108(10)
O1 C19 1.3170(16)
O2 C19 1.2191(17)
O3 C28 1.3113(16)
O4 C28 1.2143(18)
C1 C6 1.383(2)
C1 C2 1.390(2)
C2 C3 1.386(2)
C3 C4 1.382(3)
C4 C5 1.378(3)
C5 C6 1.390(2)
C7 C12 1.3958(18)
C7 C8 1.3993(19)
C8 C9 1.387(2)
C9 C10 1.387(2)
C10 C11 1.384(2)
C11 C12 1.3895(19)
C13 C18 1.3878(19)
C13 C14 1.3882(19)
C14 C15 1.387(2)
C15 C16 1.380(2)
C16 C17 1.388(2)
C17 C18 1.385(2)
C19 C20 1.5150(19)
C20 C21 1.5148(19)
C21 C22 1.387(2)
C21 C26 1.391(2)
C22 C23 1.384(2)
C23 C24 1.380(2)
C24 C25 1.391(2)
C25 C26 1.391(2)
C25 C27 1.501(2)
C28 C29 1.524(2)
C29 C30 1.503(2)
C30 C31 1.384(2)
C30 C35 1.392(2)
C31 C32 1.381(3)
C32 C33 1.375(3)
C33 C34 1.389(2)
C34 C35 1.387(2)
C34 C36 1.502(2)
